data_4128067
loop_
_publ_author_name
'Castillo-Blas, Celia'
'L\'opez-Salas, Nieves'
'Guti\'errez, Mar\'ia C'
'Puente-Orench, In\'es'
'Guti\'errez-Puebla, Enrique'
'Ferrer, M. Luisa'
'Monge, M \'Angeles'
'G\'andara, Felipe'

_publ_section_title
;
 Encoding Metal-Cation Arrangements in Metal-Organic Frameworks for
 Programming the Composition of Electrocatalytically Active Multimetal
 Oxides.
;
_journal_issue 4
_journal_name_full 'Journal of the American Chemical Society'
_journal_page_first 1766
_journal_page_last 1774
_journal_paper_doi 10.1021/jacs.8b12860
_journal_volume 141
_journal_year 2019
_chemical_formula_moiety 'C17 H8 Ca0.1 Co0.16 F6 Mn0.4 O4 Zn0.34, 0.25(O)'
_chemical_formula_sum 'C17 H8 Ca0.08 Co0.14 F6 Mn0.5 O4.25 Zn0.36'
_chemical_formula_weight 457.10
_space_group_crystal_system hexagonal
_space_group_IT_number 179
_space_group_name_Hall 'P 65 2 (0 0 1)'
_space_group_name_H-M_alt 'P 65 2 2'
_symmetry_space_group_name_Hall 'P 65 2 (0 0 1)'
_symmetry_space_group_name_H-M 'P 65 2 2'
_atom_sites_solution_hydrogens geom
_atom_sites_solution_primary dual
_audit_creation_date 2018-05-16
_audit_creation_method
;
Olex2 1.2
(compiled 2018.04.26 svn.r3504 for OlexSys, GUI svn.r5492)
;
_cell_angle_alpha 90
_cell_angle_beta 90
_cell_angle_gamma 120
_cell_formula_units_Z 12
_cell_length_a 21.2398(7)
_cell_length_b 21.2398(7)
_cell_length_c 15.1793(9)
_cell_measurement_reflns_used 4565
_cell_measurement_temperature 250
_cell_measurement_theta_max 66.089
_cell_measurement_theta_min 2.402
_cell_volume 5930.4(4)
_computing_cell_refinement 'SAINT v8.37A (Bruker, 2015)'
_computing_data_reduction 'SAINT v8.37A (Bruker, 2015)'
_computing_molecular_graphics 'Olex2 (Dolomanov et al., 2009)'
_computing_publication_material 'Olex2 (Dolomanov et al., 2009)'
_computing_structure_refinement 'XL (Sheldrick, 2008)'
_computing_structure_solution 'XT (Sheldrick, 2015)'
_diffrn_ambient_temperature 250
_diffrn_measured_fraction_theta_full 0.994
_diffrn_measured_fraction_theta_max 0.994
_diffrn_measurement_device_type 'Vantec 500'
_diffrn_measurement_method '\f and \w scans'
_diffrn_radiation_type CuK\a
_diffrn_radiation_wavelength 1.54178
_diffrn_reflns_av_R_equivalents 0.1178
_diffrn_reflns_av_unetI/netI 0.0630
_diffrn_reflns_Laue_measured_fraction_full 0.994
_diffrn_reflns_Laue_measured_fraction_max 0.994
_diffrn_reflns_limit_h_max 24
_diffrn_reflns_limit_h_min -25
_diffrn_reflns_limit_k_max 25
_diffrn_reflns_limit_k_min -23
_diffrn_reflns_limit_l_max 18
_diffrn_reflns_limit_l_min -17
_diffrn_reflns_number 34671
_diffrn_reflns_point_group_measured_fraction_full 0.994
_diffrn_reflns_point_group_measured_fraction_max 0.994
_diffrn_reflns_theta_full 66.220
_diffrn_reflns_theta_max 66.220
_diffrn_reflns_theta_min 2.402
_diffrn_standards_number 0
_exptl_absorpt_coefficient_mu 5.228
_exptl_absorpt_correction_T_max 1.0000
_exptl_absorpt_correction_T_min 0.7186
_exptl_absorpt_correction_type multi-scan
_exptl_absorpt_process_details
'SADABS-2016/2 (Bruker,2016/2) was used for absorption correction. wR2(int) was 0.1429 before and 0.0960 after correction. The Ratio of minimum to maximum transmission is 0.7186. The \l/2 correction factor is Not present.'
_exptl_crystal_colour blue
_exptl_crystal_colour_primary blue
_exptl_crystal_density_diffrn 1.536
_exptl_crystal_description needle
_exptl_crystal_F_000 2722
_exptl_crystal_size_max 0.08
_exptl_crystal_size_mid 0.03
_exptl_crystal_size_min 0.03
_refine_diff_density_max 0.755
_refine_diff_density_min -0.490
_refine_diff_density_rms 0.129
_refine_ls_abs_structure_details
;
 Flack x determined using 940 quotients [(I+)-(I-)]/[(I+)+(I-)]
 (Parsons, Flack and Wagner, Acta Cryst. B69 (2013) 249-259).
;
_refine_ls_abs_structure_Flack -0.012(10)
_refine_ls_extinction_method none
_refine_ls_goodness_of_fit_ref 1.185
_refine_ls_hydrogen_treatment constr
_refine_ls_matrix_type full
_refine_ls_number_parameters 269
_refine_ls_number_reflns 3451
_refine_ls_number_restraints 0
_refine_ls_restrained_S_all 1.185
_refine_ls_R_factor_all 0.0807
_refine_ls_R_factor_gt 0.0676
_refine_ls_shift/su_max 0.000
_refine_ls_shift/su_mean 0.000
_refine_ls_structure_factor_coef Fsqd
_refine_ls_weighting_details 'w=1/[\s^2^(Fo^2^)+(0.1000P)^2^] where P=(Fo^2^+2Fc^2^)/3'
_refine_ls_weighting_scheme calc
_refine_ls_wR_factor_gt 0.1733
_refine_ls_wR_factor_ref 0.1841
_reflns_Friedel_coverage 0.698
_reflns_Friedel_fraction_full 0.993
_reflns_Friedel_fraction_max 0.993
_reflns_number_gt 2852
_reflns_number_total 3451
_reflns_threshold_expression 'I > 2\s(I)'
_cod_data_source_file Zn0.32Mn0.40Co0.15Ca0.12(hfipbb).cif
_cod_data_source_block 1
_cod_original_cell_volume 5930.4(5)
_cod_original_formula_sum 'C17 H8 Ca0.08 Co0.14 F6 Mn0.50 O4.25 Zn0.36'
_cod_database_code 4128067
_shelx_shelxl_version_number 2014/7
_shelx_space_group_comment
;
The symmetry employed for this shelxl refinement is uniquely defined
by the following loop, which should always be used as a source of
symmetry information in preference to the above space-group names.
They are only intended as comments.
;
_shelx_estimated_absorpt_t_max 0.859
_shelx_estimated_absorpt_t_min 0.680
_olex2_refinement_description
;
1. Fixed Uiso
 At 1.2 times of:
  All C(H) groups
2. Others
 Sof(Co01)=0.5*(1-FVAR(2))
 Sof(Zn01)=0.5*FVAR(2)
 Fixed Sof: Mn02(0.4) O1(0.25) Ca02(0.1)
3.a Aromatic/amide H refined with riding coordinates:
 C00D(H00D), C00I(H00I), C00J(H00J), C00K(H00K), C00L(H00L), C00M(H00M),
 C00N(H00N), C00P(H00P)
;
_olex2_submission_special_instructions 'No special instructions were received'

loop_
_space_group_symop_operation_xyz
'x, y, z'
'-y, x-y, z+2/3'
'-x+y, -x, z+1/3'
'-x, -y, z+1/2'
'y, -x+y, z+1/6'
'x-y, x, z+5/6'
'y, x, -z+2/3'
'x-y, -y, -z'
'-x, -x+y, -z+1/3'
'-y, -x, -z+1/6'
'-x+y, y, -z+1/2'
'x, x-y, -z+5/6'

loop_
_atom_site_label
_atom_site_type_symbol
_atom_site_fract_x
_atom_site_fract_y
_atom_site_fract_z
_atom_site_U_iso_or_equiv
_atom_site_adp_type
_atom_site_occupancy
_atom_site_site_symmetry_order
_atom_site_calc_flag
_atom_site_refinement_flags_posn
_atom_site_refinement_flags_adp
_atom_site_refinement_flags_occupancy
_atom_site_disorder_assembly
_atom_site_disorder_group
Zn01 Zn 0.2824(2) 0.7176(2) 0.0833 0.027(3) Uani 0.69(3) 2 d S T P A 1
Mn02 Mn 0.3258(4) 0.6516(9) 0.2500 0.025(2) Uani 0.8 2 d S T P B 1
O003 O -0.2554(3) 0.3741(3) 0.5205(4) 0.0327(13) Uani 1 1 d . . . . .
F004 F -0.0944(4) 0.7043(4) 0.3168(6) 0.070(2) Uani 1 1 d . . . . .
O005 O -0.2666(3) 0.4244(3) 0.6451(4) 0.0369(14) Uani 1 1 d . . . . .
O006 O 0.2304(4) 0.6564(4) 0.2749(4) 0.0418(16) Uani 1 1 d . . . . .
F007 F 0.0479(4) 0.7383(4) 0.5724(5) 0.072(2) Uani 1 1 d . . . . .
F008 F -0.0117(4) 0.7945(4) 0.5559(6) 0.080(3) Uani 1 1 d . . . . .
F009 F -0.0158(4) 0.8130(4) 0.3565(6) 0.077(2) Uani 1 1 d . . . . .
O00A O 0.2034(4) 0.7014(4) 0.1581(4) 0.0470(18) Uani 1 1 d . . . . .
F00B F 0.0833(4) 0.8259(4) 0.4793(6) 0.086(3) Uani 1 1 d . . . . .
F00C F -0.1108(4) 0.7482(4) 0.4354(6) 0.080(3) Uani 1 1 d . . . . .
C00D C -0.1648(5) 0.5643(5) 0.5875(7) 0.039(2) Uani 1 1 d . . . . .
H00D H -0.1861 0.5596 0.6432 0.047 Uiso 1 1 calc R . . . .
C00E C -0.2401(4) 0.4297(5) 0.5712(6) 0.0321(19) Uani 1 1 d . . . . .
C00F C -0.1865(5) 0.5032(5) 0.5361(6) 0.034(2) Uani 1 1 d . . . . .
C00G C -0.0801(5) 0.6394(5) 0.4762(7) 0.038(2) Uani 1 1 d . . . . .
C00H C 0.1947(5) 0.6809(5) 0.2379(7) 0.040(2) Uani 1 1 d . . . . .
C00I C 0.1027(6) 0.7202(6) 0.2492(7) 0.047(2) Uani 1 1 d . . . . .
H00I H 0.1151 0.7391 0.1918 0.056 Uiso 1 1 calc R . . . .
C00J C 0.0509(6) 0.7274(6) 0.2965(7) 0.047(2) Uani 1 1 d . . . . .
H00J H 0.0265 0.7488 0.2694 0.056 Uiso 1 1 calc R . . . .
C00K C -0.1121(6) 0.6326(6) 0.5586(6) 0.042(2) Uani 1 1 d . . . . .
H00K H -0.0981 0.6738 0.5941 0.051 Uiso 1 1 calc R . . . .
C00L C 0.0678(5) 0.6680(5) 0.4185(7) 0.043(2) Uani 1 1 d . . . . .
H00L H 0.0548 0.6488 0.4757 0.051 Uiso 1 1 calc R . . . .
C00M C -0.1571(5) 0.5106(5) 0.4528(6) 0.035(2) Uani 1 1 d . . . . .
H00M H -0.1736 0.4698 0.4159 0.042 Uiso 1 1 calc R . . . .
C00N C -0.1034(5) 0.5783(6) 0.4237(7) 0.042(2) Uani 1 1 d . . . . .
H00N H -0.0826 0.5827 0.3678 0.050 Uiso 1 1 calc R . . . .
C00O C 0.1361(5) 0.6848(5) 0.2867(7) 0.038(2) Uani 1 1 d . . . . .
C00P C 0.1193(5) 0.6597(6) 0.3737(7) 0.042(2) Uani 1 1 d . . . . .
H00P H 0.1429 0.6374 0.4009 0.051 Uiso 1 1 calc R . . . .
C00Q C 0.0344(5) 0.7038(5) 0.3823(7) 0.041(2) Uani 1 1 d . . . . .
C00R C 0.0251(7) 0.7678(6) 0.5134(10) 0.067(4) Uani 1 1 d . . . . .
C00S C -0.0201(5) 0.7138(6) 0.4386(7) 0.045(3) Uani 1 1 d . . . . .
C00T C -0.0598(6) 0.7447(7) 0.3875(10) 0.061(3) Uani 1 1 d . . . . .
Co01 Co 0.2829(8) 0.7171(8) 0.0833 0.041(8) Uani 0.31(3) 2 d S T P A 2
O1 O -0.018(4) 0.480(3) 0.199(4) 0.14(2) Uiso 0.25 1 d . . . . .
Ca02 Ca 0.320(2) 0.639(5) 0.2500 0.027(10) Uani 0.2 2 d S T P A 2

loop_
_atom_site_aniso_label
_atom_site_aniso_U_11
_atom_site_aniso_U_22
_atom_site_aniso_U_33
_atom_site_aniso_U_23
_atom_site_aniso_U_13
_atom_site_aniso_U_12
Zn01 0.029(4) 0.029(4) 0.025(4) 0.002(2) 0.002(2) 0.016(3)
Mn02 0.0210(19) 0.022(5) 0.032(3) 0.000 -0.0036(15) 0.011(3)
O003 0.034(3) 0.022(3) 0.040(3) -0.001(2) 0.001(2) 0.012(3)
F004 0.047(4) 0.071(5) 0.102(6) 0.026(4) 0.008(4) 0.037(4)
O005 0.036(4) 0.031(3) 0.040(3) 0.001(3) 0.006(3) 0.014(3)
O006 0.033(4) 0.045(4) 0.046(4) -0.002(3) 0.004(3) 0.019(3)
F007 0.049(4) 0.072(5) 0.068(4) -0.021(4) -0.006(4) 0.011(4)
F008 0.061(5) 0.047(4) 0.114(6) -0.024(4) 0.039(4) 0.013(4)
F009 0.065(5) 0.047(4) 0.131(7) 0.028(4) 0.044(5) 0.037(4)
O00A 0.034(4) 0.066(5) 0.043(4) 0.003(3) 0.013(3) 0.027(4)
F00B 0.062(5) 0.036(4) 0.116(6) -0.013(4) 0.039(5) -0.008(3)
F00C 0.053(4) 0.073(5) 0.129(7) 0.022(5) 0.040(4) 0.043(4)
C00D 0.032(5) 0.033(5) 0.049(5) -0.002(4) 0.012(4) 0.013(4)
C00E 0.021(4) 0.031(5) 0.042(5) -0.005(4) -0.007(4) 0.011(4)
C00F 0.026(4) 0.037(5) 0.041(5) -0.001(4) -0.003(4) 0.018(4)
C00G 0.029(5) 0.029(5) 0.055(6) 0.002(4) 0.007(4) 0.013(4)
C00H 0.026(5) 0.031(5) 0.057(6) -0.011(5) 0.000(4) 0.010(4)
C00I 0.043(6) 0.052(6) 0.049(5) 0.011(6) 0.014(5) 0.027(5)
C00J 0.036(6) 0.048(6) 0.060(6) 0.009(5) 0.012(5) 0.023(5)
C00K 0.035(5) 0.036(5) 0.048(6) -0.007(4) 0.004(4) 0.012(5)
C00L 0.039(5) 0.041(5) 0.049(5) 0.007(5) 0.016(5) 0.021(4)
C00M 0.032(5) 0.024(4) 0.042(5) -0.004(4) -0.006(4) 0.008(4)
C00N 0.035(5) 0.043(6) 0.043(5) 0.006(5) 0.015(4) 0.016(4)
C00O 0.030(5) 0.033(5) 0.049(5) 0.001(4) 0.004(4) 0.014(4)
C00P 0.031(5) 0.043(6) 0.056(6) 0.009(5) 0.006(4) 0.021(5)
C00Q 0.028(5) 0.033(5) 0.057(6) 0.006(4) 0.011(4) 0.012(4)
C00R 0.043(7) 0.035(6) 0.102(10) -0.016(6) 0.029(7) 0.004(5)
C00S 0.032(5) 0.033(5) 0.064(6) -0.001(5) 0.016(4) 0.011(4)
C00T 0.041(6) 0.044(6) 0.102(10) 0.014(6) 0.026(6) 0.024(5)
Co01 0.034(11) 0.034(11) 0.054(16) 0.005(8) 0.005(8) 0.017(11)
Ca02 0.035(14) 0.02(2) 0.021(12) 0.000 0.002(8) 0.010(11)

loop_
_atom_type_symbol
_atom_type_description
_atom_type_scat_dispersion_real
_atom_type_scat_dispersion_imag
_atom_type_scat_source
C C 0.0181 0.0091 'International Tables Vol C Tables 4.2.6.8 and 6.1.1.4'
H H 0.0000 0.0000 'International Tables Vol C Tables 4.2.6.8 and 6.1.1.4'
Co Co -2.3653 3.6143 'International Tables Vol C Tables 4.2.6.8 and 6.1.1.4'
F F 0.0727 0.0534 'International Tables Vol C Tables 4.2.6.8 and 6.1.1.4'
Mn Mn -0.5299 2.8052 'International Tables Vol C Tables 4.2.6.8 and 6.1.1.4'
O O 0.0492 0.0322 'International Tables Vol C Tables 4.2.6.8 and 6.1.1.4'
Zn Zn -1.5491 0.6778 'International Tables Vol C Tables 4.2.6.8 and 6.1.1.4'
Ca Ca 0.3641 1.2855 'International Tables Vol C Tables 4.2.6.8 and 6.1.1.4'

loop_
_geom_angle_atom_site_label_1
_geom_angle_atom_site_label_2
_geom_angle_atom_site_label_3
_geom_angle
_geom_angle_site_symmetry_1
_geom_angle_site_symmetry_3
O003 Zn01 O003 106.0(5) 4_564 7_565
O00A Zn01 O003 114.5(3) . 7_565
O00A Zn01 O003 114.5(3) 10_665 4_564
O00A Zn01 O003 108.2(3) . 4_564
O00A Zn01 O003 108.2(3) 10_665 7_565
O00A Zn01 O00A 105.6(6) 10_665 .
O003 Mn02 O003 85.4(6) 7_565 6_664
O005 Mn02 O003 88.9(2) 4_564 7_565
O005 Mn02 O003 165.8(4) 4_564 6_664
O005 Mn02 O003 88.9(2) 8_666 6_664
O005 Mn02 O003 165.8(4) 8_666 7_565
O005 Mn02 O005 99.6(7) 8_666 4_564
O006 Mn02 O003 80.3(4) 11 7_565
O006 Mn02 O003 96.1(5) . 7_565
O006 Mn02 O003 80.3(4) . 6_664
O006 Mn02 O003 96.1(5) 11 6_664
O006 Mn02 O005 87.4(4) 11 8_666
O006 Mn02 O005 95.7(4) . 8_666
O006 Mn02 O005 87.4(4) . 4_564
O006 Mn02 O005 95.7(4) 11 4_564
O006 Mn02 O006 175.3(10) 11 .
Zn01 O003 Mn02 97.4(3) 4_565 5_455
C00E O003 Zn01 115.1(5) . 4_565
C00E O003 Mn02 124.7(5) . 5_455
C00E O003 Co01 114.9(6) . 4_565
C00E O003 Ca02 123.3(7) . 5_455
Co01 O003 Ca02 95.3(7) 4_565 5_455
C00E O005 Mn02 143.4(7) . 4_565
C00E O005 Ca02 148(2) . 4_565
C00H O006 Mn02 137.4(7) . .
C00H O006 Ca02 140.1(11) . .
C00H O00A Zn01 126.4(7) . .
C00H O00A Co01 126.0(9) . .
C00F C00D C00K 121.3(9) . .
O003 C00E C00F 116.6(8) . .
O003 C00E Ca02 104.8(16) . 4_565
O005 C00E O003 123.9(8) . .
O005 C00E C00F 119.5(8) . .
O005 C00E Ca02 19.8(15) . 4_565
C00F C00E Ca02 138.1(16) . 4_565
C00D C00F C00E 120.1(8) . .
C00D C00F C00M 119.2(9) . .
C00M C00F C00E 120.6(8) . .
C00K C00G C00S 122.7(9) . .
C00N C00G C00K 119.4(9) . .
C00N C00G C00S 117.9(9) . .
O006 C00H O00A 124.0(9) . .
O006 C00H C00O 119.9(9) . .
O006 C00H Ca02 25.4(7) . .
O00A C00H C00O 116.0(9) . .
O00A C00H Ca02 98.7(7) . .
C00O C00H Ca02 145.3(8) . .
C00J C00I C00O 119.8(10) . .
C00Q C00J C00I 121.6(11) . .
C00D C00K C00G 119.2(9) . .
C00P C00L C00Q 122.2(10) . .
C00F C00M C00N 120.0(9) . .
C00M C00N C00G 120.8(9) . .
C00I C00O C00H 119.7(9) . .
C00I C00O C00P 119.4(9) . .
C00P C00O C00H 120.5(9) . .
C00L C00P C00O 119.0(10) . .
C00J C00Q C00L 117.8(10) . .
C00J C00Q C00S 123.3(10) . .
C00L C00Q C00S 118.9(9) . .
F007 C00R F008 107.9(12) . .
F007 C00R F00B 108.2(12) . .
F007 C00R C00S 112.6(10) . .
F008 C00R C00S 112.8(11) . .
F00B C00R F008 105.1(10) . .
F00B C00R C00S 109.9(11) . .
C00Q C00S C00G 110.7(8) . .
C00Q C00S C00R 106.1(9) . .
C00R C00S C00G 111.7(9) . .
C00T C00S C00G 106.0(8) . .
C00T C00S C00Q 113.3(9) . .
C00T C00S C00R 109.1(10) . .
F004 C00T F009 105.7(11) . .
F004 C00T C00S 112.2(10) . .
F009 C00T C00S 113.9(10) . .
F00C C00T F004 105.7(10) . .
F00C C00T F009 105.8(10) . .
F00C C00T C00S 112.8(11) . .
O003 Co01 O003 107.0(14) 4_564 7_565
O003 Co01 Ca02 84.7(14) 7_565 2_664
O003 Co01 Ca02 48.5(12) 4_564 2_664
O003 Co01 Ca02 48.5(12) 7_565 .
O003 Co01 Ca02 84.7(14) 4_564 .
O00A Co01 O003 114.5(3) 10_665 4_564
O00A Co01 O003 114.5(3) . 7_565
O00A Co01 O003 108.2(3) 10_665 7_565
O00A Co01 O003 108.2(3) . 4_564
O00A Co01 O00A 104.6(14) 10_665 .
O00A Co01 Ca02 82.4(4) 10_665 2_664
O00A Co01 Ca02 155.2(14) . 2_664
O00A Co01 Ca02 82.4(4) . .
O00A Co01 Ca02 155.2(14) 10_665 .
Ca02 Co01 Ca02 101.2(11) 2_664 .
O003 Ca02 O003 78(3) 6_664 7_565
O003 Ca02 C00E 76.9(3) 7_565 4_564
O003 Ca02 C00E 76.9(3) 6_664 8_666
O003 Ca02 C00E 148(2) 6_664 4_564
O003 Ca02 C00E 148(2) 7_565 8_666
O003 Ca02 C00H 80.5(14) 6_664 .
O003 Ca02 C00H 78.0(13) 6_664 11
O003 Ca02 C00H 80.5(14) 7_565 11
O003 Ca02 C00H 78.0(13) 7_565 .
O003 Ca02 Co01 36.1(5) 6_664 3_565
O003 Ca02 Co01 98(2) 6_664 .
O003 Ca02 Co01 36.1(5) 7_565 .
O003 Ca02 Co01 98(2) 7_565 3_565
O005 Ca02 O003 87.5(8) 4_564 7_565
O005 Ca02 O003 160(3) 8_666 7_565
O005 Ca02 O003 160(3) 4_564 6_664
O005 Ca02 O003 87.5(8) 8_666 6_664
O005 Ca02 O005 110(4) 4_564 8_666
O005 Ca02 O006 99.4(12) 4_564 11
O005 Ca02 O006 99.4(12) 8_666 .
O005 Ca02 O006 90.5(10) 8_666 11
O005 Ca02 O006 90.5(10) 4_564 .
O005 Ca02 C00E 11.9(6) 8_666 8_666
O005 Ca02 C00E 121(3) 4_564 8_666
O005 Ca02 C00E 11.9(6) 4_564 4_564
O005 Ca02 C00E 121(3) 8_666 4_564
O005 Ca02 C00H 83.0(3) 4_564 .
O005 Ca02 C00H 113.6(8) 8_666 .
O005 Ca02 C00H 113.6(8) 4_564 11
O005 Ca02 C00H 83.0(3) 8_666 11
O005 Ca02 Co01 162.7(18) 8_666 .
O005 Ca02 Co01 162.7(19) 4_564 3_565
O005 Ca02 Co01 62.8(7) 8_666 3_565
O005 Ca02 Co01 62.8(7) 4_564 .
O006 Ca02 O003 76.0(17) 11 7_565
O006 Ca02 O003 91(2) 11 6_664
O006 Ca02 O003 91(2) . 7_565
O006 Ca02 O003 76.0(17) . 6_664
O006 Ca02 O006 163(5) 11 .
O006 Ca02 C00E 101.7(8) 11 4_564
O006 Ca02 C00E 101.7(8) . 8_666
O006 Ca02 C00E 85.2(7) 11 8_666
O006 Ca02 C00E 85.2(7) . 4_564
O006 Ca02 C00H 154(3) 11 .
O006 Ca02 C00H 14.5(5) 11 11
O006 Ca02 C00H 14.5(5) . .
O006 Ca02 C00H 154(3) . 11
O006 Ca02 Co01 66.5(10) 11 3_565
O006 Ca02 Co01 105.7(16) . 3_565
O006 Ca02 Co01 105.7(16) 11 .
O006 Ca02 Co01 66.5(10) . .
C00E Ca02 C00E 133(3) 4_564 8_666
C00E Ca02 C00H 116.2(5) 4_564 11
C00E Ca02 C00H 116.2(5) 8_666 .
C00E Ca02 C00H 75.7(3) 4_564 .
C00E Ca02 C00H 75.7(3) 8_666 11
C00E Ca02 Co01 50.9(3) 8_666 3_565
C00E Ca02 Co01 50.9(3) 4_564 .
C00E Ca02 Co01 168.1(6) 8_666 .
C00E Ca02 Co01 168.1(6) 4_564 3_565
C00H Ca02 C00H 152(3) . 11
C00H Ca02 Co01 114.1(16) . 3_565
C00H Ca02 Co01 52.0(6) 11 3_565
C00H Ca02 Co01 52.0(6) . .
C00H Ca02 Co01 114.1(16) 11 .
Co01 Ca02 Co01 129(3) 3_565 .

loop_
_geom_bond_atom_site_label_1
_geom_bond_atom_site_label_2
_geom_bond_distance
_geom_bond_site_symmetry_2
Zn01 O003 1.979(8) 4_564
Zn01 O003 1.979(8) 7_565
Zn01 O00A 1.907(8) 10_665
Zn01 O00A 1.907(8) .
Mn02 O003 2.327(13) 7_565
Mn02 O003 2.327(13) 6_664
Mn02 O005 2.167(12) 8_666
Mn02 O005 2.167(12) 4_564
Mn02 O006 2.114(7) .
Mn02 O006 2.114(7) 11
O003 Zn01 1.979(8) 4_565
O003 Mn02 2.327(14) 5_455
O003 C00E 1.307(11) .
O003 Co01 1.966(18) 4_565
O003 Ca02 2.50(7) 5_455
F004 C00T 1.341(16) .
O005 Mn02 2.167(12) 4_565
O005 C00E 1.234(11) .
O005 Ca02 2.03(5) 4_565
O006 C00H 1.247(12) .
O006 Ca02 2.136(15) .
F007 C00R 1.315(17) .
F008 C00R 1.340(14) .
F009 C00T 1.359(13) .
O00A C00H 1.269(13) .
O00A Co01 1.920(18) .
F00B C00R 1.340(14) .
F00C C00T 1.337(13) .
C00D C00F 1.382(13) .
C00D C00K 1.388(14) .
C00E C00F 1.497(13) .
C00E Ca02 3.14(4) 4_565
C00F C00M 1.385(13) .
C00G C00K 1.397(14) .
C00G C00N 1.387(14) .
C00G C00S 1.560(13) .
C00H C00O 1.487(13) .
C00H Ca02 3.19(2) .
C00I C00J 1.383(14) .
C00I C00O 1.387(15) .
C00J C00Q 1.377(15) .
C00L C00P 1.372(14) .
C00L C00Q 1.387(15) .
C00M C00N 1.386(13) .
C00O C00P 1.402(15) .
C00Q C00S 1.536(13) .
C00R C00S 1.557(17) .
C00S C00T 1.516(17) .
Co01 O003 1.966(18) 7_565
Co01 O003 1.966(18) 4_564
Co01 O00A 1.920(18) 10_665
Co01 Ca02 3.32(4) .
Co01 Ca02 3.32(4) 2_664
O1 O1 1.17(11) 9
Ca02 O003 2.50(7) 6_664
Ca02 O003 2.50(7) 7_565
Ca02 O005 2.03(5) 4_564
Ca02 O005 2.03(5) 8_666
Ca02 O006 2.136(14) 11
Ca02 C00E 3.14(4) 8_666
Ca02 C00E 3.14(4) 4_564
Ca02 C00H 3.19(2) 11
Ca02 Co01 3.32(4) 3_565
